data_7208159
loop_
_publ_author_name
'Gong, Yun'
'Wu, Tao'
'Lin, Jianhua'
'Wang, Baoshan'

_publ_section_title
;
 Metal--organic frameworks built from achiral
 cyclohex-1-ene-1,2-dicarboxylate: syntheses, structures and
 photoluminescence properties
;
_journal_issue 17
_journal_name_full CrystEngComm
_journal_page_first 5649
_journal_paper_doi 10.1039/c2ce06415d
_journal_volume 14
_journal_year 2012
_chemical_formula_sum 'C8 H10 Cd O5'
_chemical_formula_weight 298.54
_chemical_name_systematic
;
?
;
_space_group_IT_number 61
_symmetry_cell_setting orthorhombic
_symmetry_space_group_name_Hall '-P 2ac 2ab'
_symmetry_space_group_name_H-M 'P b c a'
_atom_sites_solution_hydrogens geom
_atom_sites_solution_primary direct
_atom_sites_solution_secondary difmap
_audit_creation_method 'CrysAlis RED(Oxford Diffraction 2007)'
_cell_angle_alpha 90.00
_cell_angle_beta 90.00
_cell_angle_gamma 90.00
_cell_formula_units_Z 8
_cell_length_a 9.2264(3)
_cell_length_b 7.7926(3)
_cell_length_c 25.4538(9)
_cell_measurement_reflns_used 3547
_cell_measurement_temperature 293(2)
_cell_measurement_theta_max 28.8537
_cell_measurement_theta_min 2.3432
_cell_volume 1830.07(11)
_computing_cell_refinement 'CrysAlis RED(Oxford Diffraction, 2009)'
_computing_data_collection 'CrysAlis CCD(Oxford Diffraction, 2009)'
_computing_data_reduction 'CrysAlis RED(Oxford Diffraction, 2009)'
_computing_molecular_graphics 'SHELXTL (Sheldrick, 2008)'
_computing_publication_material 'publCIF (Westrip, 2010)'
_computing_structure_refinement 'SHELXTL (Sheldrick, 2008)'
_computing_structure_solution 'SHELXTL (Sheldrick, 2008)'
_diffrn_ambient_temperature 293(2)
_diffrn_measured_fraction_theta_full 0.999
_diffrn_measured_fraction_theta_max 0.999
_diffrn_measurement_device_type 'Oxford Diffraction Xcalibur/Sapphire3'
_diffrn_measurement_method '\w scans'
_diffrn_radiation_monochromator graphite
_diffrn_radiation_source 'Enhance (Mo) X-ray Source'
_diffrn_radiation_type MoK\a
_diffrn_radiation_wavelength 0.71073
_diffrn_reflns_av_R_equivalents 0.0164
_diffrn_reflns_av_sigmaI/netI 0.0175
_diffrn_reflns_limit_h_max 10
_diffrn_reflns_limit_h_min -10
_diffrn_reflns_limit_k_max 9
_diffrn_reflns_limit_k_min -4
_diffrn_reflns_limit_l_max 30
_diffrn_reflns_limit_l_min -26
_diffrn_reflns_number 4426
_diffrn_reflns_theta_full 25.00
_diffrn_reflns_theta_max 25.00
_diffrn_reflns_theta_min 2.73
_exptl_absorpt_coefficient_mu 2.378
_exptl_absorpt_correction_T_max 1.00000
_exptl_absorpt_correction_T_min 0.79219
_exptl_absorpt_correction_type multi-scan
_exptl_absorpt_process_details 'CrysAlis RED(Oxford Diffraction 2009)'
_exptl_crystal_colour colorless
_exptl_crystal_density_diffrn 2.153
_exptl_crystal_density_method 'not measured'
_exptl_crystal_description cubic
_exptl_crystal_F_000 1152
_exptl_crystal_size_max 0.42
_exptl_crystal_size_mid 0.41
_exptl_crystal_size_min 0.39
_refine_diff_density_max 0.667
_refine_diff_density_min -1.586
_refine_diff_density_rms 0.151
_refine_ls_extinction_method none
_refine_ls_goodness_of_fit_ref 1.275
_refine_ls_hydrogen_treatment constr
_refine_ls_matrix_type full
_refine_ls_number_parameters 130
_refine_ls_number_reflns 1616
_refine_ls_number_restraints 246
_refine_ls_restrained_S_all 1.240
_refine_ls_R_factor_all 0.0380
_refine_ls_R_factor_gt 0.0347
_refine_ls_shift/su_max 0.000
_refine_ls_shift/su_mean 0.000
_refine_ls_structure_factor_coef Fsqd
_refine_ls_weighting_details 'calc w=1/[\s^2^(Fo^2^)+(0.0410P)^2^+5.8103P] where P=(Fo^2^+2Fc^2^)/3'
_refine_ls_weighting_scheme calc
_refine_ls_wR_factor_gt 0.0884
_refine_ls_wR_factor_ref 0.0895
_reflns_number_gt 1473
_reflns_number_total 1616
_reflns_threshold_expression >2sigma(I)
_cod_data_source_file c2ce06415d.txt
_cod_data_source_block 1008-1
_cod_depositor_comments
;
The following automatic conversions were performed:

'_symmetry_cell_setting' value 'Orthorhombic' changed to
'orthorhombic' according to
/home/saulius/struct/CIF-dictionaries/cif_core.dic dictionary named
'cif_core.dic' version 2.4.1 from 2010-06-29.

Automatic conversion script
Id: cif_fix_values 1891 2012-01-12 08:04:46Z andrius 
;
_cod_original_sg_symbol_H-M Pbca
_cod_database_code 7208159

loop_
_symmetry_equiv_pos_as_xyz
'x, y, z'
'-x+1/2, -y, z+1/2'
'-x, y+1/2, -z+1/2'
'x+1/2, -y+1/2, -z'
'-x, -y, -z'
'x-1/2, y, -z-1/2'
'x, -y-1/2, z-1/2'
'-x-1/2, y-1/2, z'

loop_
_atom_site_label
_atom_site_type_symbol
_atom_site_fract_x
_atom_site_fract_y
_atom_site_fract_z
_atom_site_U_iso_or_equiv
_atom_site_adp_type
_atom_site_occupancy
_atom_site_symmetry_multiplicity
_atom_site_calc_flag
_atom_site_refinement_flags
_atom_site_disorder_assembly
_atom_site_disorder_group
Cd1 Cd 0.34016(3) 0.92481(4) 0.463485(13) 0.01275(15) Uani 1 1 d . . .
O1 O 0.3392(3) 0.6314(5) 0.44897(14) 0.0168(7) Uani 1 1 d . . .
O2 O 0.3320(4) 0.4212(4) 0.39223(16) 0.0244(8) Uani 1 1 d . . .
O3 O 0.5780(3) 0.8431(4) 0.47753(12) 0.0155(7) Uani 1 1 d . . .
O4 O 0.7540(3) 0.6583(4) 0.45648(12) 0.0198(8) Uani 1 1 d . . .
O5 O 0.4713(4) 1.1071(4) 0.40438(14) 0.0213(8) Uani 1 1 d . . .
C1 C 0.4818(5) 0.6598(6) 0.37106(18) 0.0150(9) Uani 1 1 d U B .
C2 C 0.5986(5) 0.7430(6) 0.38875(17) 0.0145(9) Uani 1 1 d U B .
C3 C 0.7013(4) 0.8340(5) 0.35177(13) 0.0199(9) Uani 1 1 d U . .
H3A H 0.7306 0.9419 0.3675 0.024 Uiso 0.80 1 calc PR A 1
H3B H 0.7876 0.7643 0.3473 0.024 Uiso 0.80 1 calc PR A 1
H3C H 0.8006 0.8102 0.3620 0.024 Uiso 0.20 1 d PR A 2
H3D H 0.6859 0.9569 0.3540 0.024 Uiso 0.20 1 d PR A 2
C4A C 0.6367(8) 0.8693(11) 0.2988(3) 0.0302(11) Uani 0.80 1 d PU B 1
H4A H 0.5737 0.9685 0.3015 0.036 Uiso 0.80 1 calc PR B 1
H4B H 0.7142 0.8980 0.2746 0.036 Uiso 0.80 1 calc PR B 1
C4B C 0.679(3) 0.778(5) 0.2944(11) 0.0302(11) Uani 0.20 1 d PU B 2
H4C H 0.7363 0.8493 0.2708 0.036 Uiso 0.20 1 calc PR B 2
H4D H 0.7072 0.6593 0.2895 0.036 Uiso 0.20 1 calc PR B 2
C5A C 0.5539(8) 0.7268(10) 0.2770(3) 0.0294(11) Uani 0.80 1 d PU B 1
H5A H 0.6206 0.6356 0.2675 0.035 Uiso 0.80 1 calc PR B 1
H5B H 0.5066 0.7651 0.2451 0.035 Uiso 0.80 1 calc PR B 1
C5B C 0.504(3) 0.805(4) 0.2837(11) 0.0294(11) Uani 0.20 1 d PU B 2
H5C H 0.4697 0.9137 0.2975 0.035 Uiso 0.20 1 calc PR B 2
H5D H 0.4809 0.7982 0.2465 0.035 Uiso 0.20 1 calc PR B 2
C6 C 0.4400(4) 0.6544(5) 0.31380(13) 0.0264(10) Uani 1 1 d RU . .
H6A H 0.4214 0.5362 0.3040 0.032 Uiso 0.80 1 d PR A 1
H6B H 0.3505 0.7179 0.3092 0.032 Uiso 0.80 1 d PR A 1
H6C H 0.4739 0.5480 0.2983 0.032 Uiso 0.20 1 d PR A 2
H6D H 0.3353 0.6578 0.3106 0.032 Uiso 0.20 1 d PR A 2
C7 C 0.3811(5) 0.5642(6) 0.40607(19) 0.0162(9) Uani 1 1 d U . .
C8 C 0.6446(5) 0.7470(6) 0.44517(18) 0.0129(9) Uani 1 1 d U . .

loop_
_atom_site_aniso_label
_atom_site_aniso_U_11
_atom_site_aniso_U_22
_atom_site_aniso_U_33
_atom_site_aniso_U_23
_atom_site_aniso_U_13
_atom_site_aniso_U_12
Cd1 0.0106(2) 0.0118(2) 0.0159(2) -0.00079(14) -0.00064(12) 0.00097(13)
O1 0.0173(17) 0.0136(17) 0.0194(18) -0.0038(15) 0.0059(13) -0.0047(14)
O2 0.026(2) 0.0135(18) 0.033(2) -0.0057(16) 0.0055(15) -0.0048(15)
O3 0.0112(15) 0.0179(17) 0.0175(16) -0.0064(14) 0.0009(13) 0.0032(14)
O4 0.0184(17) 0.0232(18) 0.0178(17) -0.0001(15) -0.0039(14) 0.0114(16)
O5 0.0198(17) 0.0172(17) 0.0270(19) 0.0007(15) 0.0017(15) 0.0015(15)
C1 0.0152(18) 0.0150(19) 0.0147(19) -0.0016(17) -0.0005(16) -0.0029(18)
C2 0.0181(19) 0.0132(19) 0.0121(18) 0.0011(17) 0.0006(17) 0.0039(17)
C3 0.0197(19) 0.022(2) 0.018(2) 0.0034(18) 0.0020(18) -0.0041(19)
C4A 0.033(2) 0.035(2) 0.022(2) 0.007(2) 0.000(2) -0.008(2)
C4B 0.033(2) 0.035(2) 0.022(2) 0.007(2) 0.000(2) -0.008(2)
C5A 0.033(2) 0.034(2) 0.020(2) 0.004(2) -0.001(2) -0.007(2)
C5B 0.033(2) 0.034(2) 0.020(2) 0.004(2) -0.001(2) -0.007(2)
C6 0.029(2) 0.031(2) 0.019(2) -0.0008(19) -0.0044(19) -0.008(2)
C7 0.0141(19) 0.015(2) 0.019(2) 0.0024(18) -0.0044(17) -0.0003(18)
C8 0.0114(19) 0.013(2) 0.0139(19) 0.0020(17) 0.0010(16) -0.0041(17)

loop_
_atom_type_symbol
_atom_type_description
_atom_type_scat_dispersion_real
_atom_type_scat_dispersion_imag
_atom_type_scat_source
C C 0.0033 0.0016 'International Tables Vol C Tables 4.2.6.8 and 6.1.1.4'
H H 0.0000 0.0000 'International Tables Vol C Tables 4.2.6.8 and 6.1.1.4'
O O 0.0106 0.0060 'International Tables Vol C Tables 4.2.6.8 and 6.1.1.4'
Cd Cd -0.8075 1.2024 'International Tables Vol C Tables 4.2.6.8 and 6.1.1.4'

loop_
_geom_angle_atom_site_label_1
_geom_angle_atom_site_label_2
_geom_angle_atom_site_label_3
_geom_angle
_geom_angle_site_symmetry_1
_geom_angle_site_symmetry_3
O4 Cd1 O3 96.58(12) 4_466 .
O4 Cd1 O1 82.00(12) 4_466 .
O3 Cd1 O1 75.90(11) . .
O4 Cd1 O1 95.15(12) 4_466 8_665
O3 Cd1 O1 152.32(12) . 8_665
O1 Cd1 O1 130.68(9) . 8_665
O4 Cd1 O5 154.82(12) 4_466 .
O3 Cd1 O5 77.36(12) . .
O1 Cd1 O5 119.13(12) . .
O1 Cd1 O5 81.38(12) 8_665 .
O4 Cd1 O2 116.03(12) 4_466 8_665
O3 Cd1 O2 137.56(12) . 8_665
O1 Cd1 O2 82.29(12) . 8_665
O1 Cd1 O2 54.77(11) 8_665 8_665
O5 Cd1 O2 82.37(12) . 8_665
O4 Cd1 O3 76.79(11) 4_466 5_676
O3 Cd1 O3 79.50(12) . 5_676
O1 Cd1 O3 145.23(12) . 5_676
O1 Cd1 O3 78.92(11) 8_665 5_676
O5 Cd1 O3 78.07(12) . 5_676
O2 Cd1 O3 131.87(11) 8_665 5_676
O4 Cd1 C7 109.26(13) 4_466 8_665
O3 Cd1 C7 154.15(13) . 8_665
O1 Cd1 C7 107.70(13) . 8_665
O1 Cd1 C7 27.63(13) 8_665 8_665
O5 Cd1 C7 78.81(12) . 8_665
O2 Cd1 C7 27.28(13) 8_665 8_665
O3 Cd1 C7 105.19(13) 5_676 8_665
C8 O3 Cd1 121.4(3) . .
C8 O3 Cd1 132.7(3) . 5_676
Cd1 O3 Cd1 100.50(12) . 5_676
O4 C8 O3 124.3(4) . .
O4 C8 C2 115.8(4) . .
O3 C8 C2 119.8(4) . .
C1 C2 C8 124.2(4) . .
C1 C2 C3 121.6(4) . .
C8 C2 C3 114.2(4) . .
C2 C1 C7 123.0(4) . .
C2 C1 C6 123.1(4) . .
C7 C1 C6 113.9(4) . .
C4A C3 C2 113.4(4) . .
C4A C3 C4B 31.2(12) . .
C2 C3 C4B 112.1(12) . .
C4A C3 H3A 108.9 . .
C2 C3 H3A 108.9 . .
C4B C3 H3A 132.4 . .
C4A C3 H3B 108.9 . .
C2 C3 H3B 108.9 . .
C4B C3 H3B 80.7 . .
H3A C3 H3B 107.7 . .
C4A C3 H3C 130.7 . .
C2 C3 H3C 109.5 . .
C4B C3 H3C 109.0 . .
H3A C3 H3C 77.9 . .
H3B C3 H3C 31.8 . .
C4A C3 H3D 79.3 . .
C2 C3 H3D 109.5 . .
C4B C3 H3D 108.4 . .
H3A C3 H3D 32.9 . .
H3B C3 H3D 132.8 . .
H3C C3 H3D 108.1 . .
C1 C6 C5B 111.5(11) . .
C1 C6 C5A 114.1(4) . .
C5B C6 C5A 29.9(12) . .
C1 C6 H6A 108.7 . .
C5B C6 H6A 132.2 . .
C5A C6 H6A 108.4 . .
C1 C6 H6B 108.7 . .
C5B C6 H6B 82.8 . .
C5A C6 H6B 109.0 . .
H6A C6 H6B 107.6 . .
C1 C6 H6C 109.6 . .
C5B C6 H6C 109.2 . .
C5A C6 H6C 81.0 . .
H6A C6 H6C 30.7 . .
H6B C6 H6C 131.4 . .
C1 C6 H6D 109.5 . .
C5B C6 H6D 108.8 . .
C5A C6 H6D 129.0 . .
H6A C6 H6D 80.1 . .
H6B C6 H6D 29.3 . .
H6C C6 H6D 108.1 . .
C7 O2 Cd1 90.9(3) . 8_655
C7 O1 Cd1 122.9(3) . .
C7 O1 Cd1 93.8(3) . 8_655
Cd1 O1 Cd1 131.09(14) . 8_655
O2 C7 O1 119.9(5) . .
O2 C7 C1 120.2(4) . .
O1 C7 C1 119.9(4) . .
O2 C7 Cd1 61.8(3) . 8_655
O1 C7 Cd1 58.5(2) . 8_655
C1 C7 Cd1 170.1(3) . 8_655
C8 O4 Cd1 129.9(3) . 4_566
C5A C4A C3 114.3(6) . .
C5A C4A H4A 108.7 . .
C3 C4A H4A 108.7 . .
C5A C4A H4B 108.7 . .
C3 C4A H4B 108.7 . .
H4A C4A H4B 107.6 . .
C4A C5A C6 114.3(6) . .
C4A C5A H5A 108.7 . .
C6 C5A H5A 108.7 . .
C4A C5A H5B 108.7 . .
C6 C5A H5B 108.7 . .
H5A C5A H5B 107.6 . .
C3 C4B C5B 104(2) . .
C3 C4B H4D 110.9 . .
C5B C4B H4D 110.9 . .
C3 C4B H4C 110.9 . .
C5B C4B H4C 110.9 . .
H4D C4B H4C 108.9 . .
C6 C5B C4B 101(2) . .
C6 C5B H5C 111.5 . .
C4B C5B H5C 111.5 . .
C6 C5B H5D 111.5 . .
C4B C5B H5D 111.5 . .
H5C C5B H5D 109.3 . .

loop_
_geom_bond_atom_site_label_1
_geom_bond_atom_site_label_2
_geom_bond_distance
_geom_bond_site_symmetry_2
Cd1 O4 2.281(3) 4_466
Cd1 O3 2.313(3) .
Cd1 O1 2.316(4) .
Cd1 O1 2.338(3) 8_665
Cd1 O5 2.397(3) .
Cd1 O2 2.411(4) 8_665
Cd1 O3 2.469(3) 5_676
Cd1 C7 2.735(5) 8_665
O3 C8 1.271(6) .
O3 Cd1 2.469(3) 5_676
C8 O4 1.257(5) .
C8 C2 1.498(6) .
C2 C1 1.336(7) .
C2 C3 1.512(6) .
C1 C7 1.488(6) .
C1 C6 1.508(6) .
C3 C4A 1.500(8) .
C3 C4B 1.54(3) .
C3 H3A 0.9700 .
C3 H3B 0.9700 .
C3 H3C 0.9700 .
C3 H3D 0.9700 .
C6 C5B 1.52(3) .
C6 C5A 1.517(8) .
C6 H6A 0.9700 .
C6 H6B 0.9700 .
C6 H6C 0.9700 .
C6 H6D 0.9700 .
O2 C7 1.254(6) .
O2 Cd1 2.411(4) 8_655
O1 C7 1.271(6) .
O1 Cd1 2.338(3) 8_655
C7 Cd1 2.735(5) 8_655
O4 Cd1 2.281(3) 4_566
C4A C5A 1.457(11) .
C4A H4A 0.9700 .
C4A H4B 0.9700 .
C5A H5A 0.9700 .
C5A H5B 0.9700 .
C4B C5B 1.66(4) .
C4B H4D 0.9700 .
C4B H4C 0.9700 .
C5B H5C 0.9700 .
C5B H5D 0.9700 .
